data_7102737
loop_
_publ_author_name
'Barba, Victor'
'H\"opfl, Herbert'
'Farf\'an, Norberto'
'Santillan, Rosa'
'Beltran, Hiram I'
'Zamudio-Rivera, Luis S'

_publ_section_title
;
 Boron-nitrogen macrocycles: a new generation of calix[3]arenes.
;
_journal_issue 24
_journal_name_full 'Chemical communications (Cambridge, England)'
_journal_page_first 2834
_journal_page_last 2835
_journal_paper_doi 10.1039/b410148k
_journal_year 2004
_chemical_formula_sum 'C69 H90 B3 N3 O8'
_chemical_formula_weight 1121.87
_chemical_melting_point 583.15
_chemical_name_common
;
Trimethoxy-(tris-(mu-(3-phenyl-kC)imine-kN)methyl-2-(3,5-di-
tert-butyl)phenolate-kO)triboro'
;
_chemical_name_systematic
;
Trimethoxy-[tris-[mu-(3-phenyl-kC)imine-kN]methyl-2-(3,5-di-tert-
butyl)phenolate-kO)triboro'

;
_space_group_IT_number 2
_symmetry_cell_setting triclinic
_symmetry_space_group_name_Hall '-P 1'
_symmetry_space_group_name_H-M 'P -1'
_atom_sites_solution_hydrogens geom
_atom_sites_solution_primary direct
_atom_sites_solution_secondary difmap
_audit_creation_method SHELXL-97
_cell_angle_alpha 79.863(3)
_cell_angle_beta 79.457(3)
_cell_angle_gamma 65.716(3)
_cell_formula_units_Z 2
_cell_length_a 11.7903(18)
_cell_length_b 13.840(2)
_cell_length_c 23.415(4)
_cell_measurement_temperature 100(2)
_cell_volume 3402.3(9)
_computing_cell_refinement 'Bruker SMART'
_computing_data_collection 'Bruker SMART'
_computing_data_reduction 'Bruker SHELXTL'
_computing_molecular_graphics 'Bruker SHELXTL'
_computing_publication_material 'Bruker SHELXTL'
_computing_structure_refinement 'SHELXL-97 (Sheldrick, 1997)'
_computing_structure_solution 'SHELXS-97 (Sheldrick, 1990)'
_diffrn_ambient_temperature 100(2)
_diffrn_measured_fraction_theta_full 0.956
_diffrn_measured_fraction_theta_max 0.956
_diffrn_measurement_device_type 'CCD area detector'
_diffrn_measurement_method 'phi and omega scans'
_diffrn_radiation_monochromator graphite
_diffrn_radiation_source 'fine-focus sealed tube'
_diffrn_radiation_type MoK\a
_diffrn_radiation_wavelength 0.71073
_diffrn_reflns_av_R_equivalents 0.0812
_diffrn_reflns_av_sigmaI/netI 0.2010
_diffrn_reflns_limit_h_max 12
_diffrn_reflns_limit_h_min -12
_diffrn_reflns_limit_k_max 14
_diffrn_reflns_limit_k_min -14
_diffrn_reflns_limit_l_max 18
_diffrn_reflns_limit_l_min -25
_diffrn_reflns_number 13387
_diffrn_reflns_theta_full 22.50
_diffrn_reflns_theta_max 22.50
_diffrn_reflns_theta_min 1.62
_exptl_absorpt_coefficient_mu 0.070
_exptl_absorpt_correction_type none
_exptl_crystal_colour yellow
_exptl_crystal_density_diffrn 1.095
_exptl_crystal_density_method 'not measured'
_exptl_crystal_description prism
_exptl_crystal_F_000 1208
_exptl_crystal_size_max .32
_exptl_crystal_size_mid .24
_exptl_crystal_size_min .22
_refine_diff_density_max 0.833
_refine_diff_density_min -1.601
_refine_diff_density_rms 0.078
_refine_ls_extinction_method none
_refine_ls_goodness_of_fit_ref 1.106
_refine_ls_hydrogen_treatment mixed
_refine_ls_matrix_type full
_refine_ls_number_parameters 692
_refine_ls_number_reflns 8502
_refine_ls_number_restraints 7
_refine_ls_restrained_S_all 1.106
_refine_ls_R_factor_all 0.2059
_refine_ls_R_factor_gt 0.1286
_refine_ls_shift/su_max 0.031
_refine_ls_shift/su_mean 0.001
_refine_ls_structure_factor_coef Fsqd
_refine_ls_weighting_details 'calc w==1/[\s^2^(Fo^2^)+(0.1016P)^2^+6.2144P] where P==(Fo^2^+2Fc^2^)/3'
_refine_ls_weighting_scheme calc
_refine_ls_wR_factor_gt 0.2706
_refine_ls_wR_factor_ref 0.3146
_reflns_number_gt 4534
_reflns_number_total 8502
_reflns_threshold_expression >2sigma(I)
_cod_data_source_file b410148k.txt
_cod_data_source_block complex_1b
_cod_depositor_comments
;
The following automatic conversions were performed:
'_symmetry_cell_setting' value 'Triclinic' changed to 'triclinic'
according to '/home/saulius/struct/CIF-dictionaries/cif_core.dic'
dictionary named 'cif_core.dic' version 2.4.1 from 2010-06-29.

Automatic conversion script
Id: cif_fix_enum 1527 2010-12-29 10:47:43Z saulius 

The following automatic conversions were performed:

'_chemical_melting_point' value '310 C' was changed to '583.15' - it
was converted from degrees Celsius(C) to Kelvins(K).

Automatic conversion script
Id: cif_fix_values 1646 2011-03-28 12:23:43Z adriana 
;
_cod_original_sg_symbol_H-M P-1
_cod_database_code 7102737

loop_
_symmetry_equiv_pos_as_xyz
'x, y, z'
'-x, -y, -z'

loop_
_atom_site_label
_atom_site_type_symbol
_atom_site_fract_x
_atom_site_fract_y
_atom_site_fract_z
_atom_site_U_iso_or_equiv
_atom_site_adp_type
_atom_site_occupancy
_atom_site_symmetry_multiplicity
_atom_site_calc_flag
_atom_site_refinement_flags
O1 O 1.2949(5) 0.1849(4) 0.1119(2) 0.0179(14) Uani 1 1 d .
O2 O 0.9794(5) 0.7372(5) 0.2000(2) 0.0217(15) Uani 1 1 d .
O3 O 1.1097(5) 0.3016(4) 0.4179(2) 0.0192(15) Uani 1 1 d .
O5 O 1.1359(5) 0.7820(5) 0.2316(3) 0.0251(16) Uani 1 1 d .
O4 O 1.4614(5) 0.2450(5) 0.0742(2) 0.0169(14) Uani 1 1 d .
N2 N 1.0788(6) 0.6355(6) 0.2873(3) 0.0191(18) Uani 1 1 d .
N3 N 1.2558(6) 0.2014(5) 0.3375(3) 0.0147(17) Uani 1 1 d .
O6 O 1.3295(5) 0.1877(5) 0.4282(2) 0.0222(15) Uani 1 1 d .
N1 N 1.2576(6) 0.3744(6) 0.1146(3) 0.0162(18) Uani 1 1 d .
C1 C 1.1823(8) 0.2168(8) 0.0936(4) 0.0231(8) Uani 1 1 d .
C8 C 1.2798(8) 0.4594(8) 0.1315(4) 0.0231(8) Uani 1 1 d .
C2 C 0.9896(7) 0.3574(7) 0.0638(4) 0.020(2) Uani 1 1 d .
H2 H 0.9406 0.4299 0.0573 0.024 Uiso 1 1 calc R
C27 C 1.0724(8) 0.1681(7) 0.3819(4) 0.019(2) Uani 1 1 d .
C14 C 0.8548(7) 0.7240(7) 0.2916(4) 0.018(2) Uani 1 1 d .
C3 C 1.0250(8) 0.1764(7) 0.0652(4) 0.021(2) Uani 1 1 d .
H3 H 0.9966 0.1265 0.0581 0.025 Uiso 1 1 calc R
C9 C 1.2085(7) 0.6167(7) 0.1830(4) 0.014(2) Uani 1 1 d .
C10 C 1.3952(7) 0.4680(7) 0.1126(4) 0.017(2) Uani 1 1 d .
H10 H 1.4575 0.4184 0.0899 0.020 Uiso 1 1 calc R
C28 C 1.0398(8) 0.2457(7) 0.4200(4) 0.016(2) Uani 1 1 d .
C34 C 1.4047(8) 0.2200(7) 0.1833(4) 0.0231(8) Uani 1 1 d .
C7 C 1.1498(8) 0.3997(7) 0.0971(4) 0.021(2) Uani 1 1 d .
H7 H 1.0960 0.4713 0.0933 0.025 Uiso 1 1 calc R
C4 C 0.9466(8) 0.2849(8) 0.0545(4) 0.022(2) Uani 1 1 d .
C29 C 0.8915(8) 0.1263(8) 0.4223(4) 0.0231(8) Uani 1 1 d .
C15 C 0.8663(8) 0.7591(7) 0.2307(4) 0.019(2) Uani 1 1 d .
C40 C 1.2186(8) 0.0184(7) 0.0986(4) 0.025(2) Uani 1 1 d .
C5 C 1.1095(8) 0.3230(8) 0.0833(4) 0.0231(8) Uani 1 1 d .
C30 C 1.0006(8) 0.1081(7) 0.3848(4) 0.028(2) Uani 1 1 d .
H30 H 1.0274 0.0542 0.3607 0.033 Uiso 1 1 calc R
C20 C 0.9672(8) 0.6568(7) 0.3158(4) 0.025(2) Uani 1 1 d .
H20 H 0.9605 0.6263 0.3543 0.030 Uiso 1 1 calc R
C21 C 1.1844(7) 0.5509(7) 0.3138(4) 0.014(2) Uani 1 1 d .
C59 C 0.8119(8) 0.0616(7) 0.4295(4) 0.018(2) Uani 1 1 d .
C46 C 0.8185(7) 0.3148(7) 0.0340(4) 0.020(2) Uani 1 1 d .
C31 C 0.9213(8) 0.2739(7) 0.4555(4) 0.024(2) Uani 1 1 d .
C33 C 1.1789(8) 0.1557(7) 0.3380(4) 0.0231(8) Uani 1 1 d .
H33 H 1.1932 0.1132 0.3087 0.028 Uiso 1 1 calc R
C16 C 0.7554(8) 0.8142(7) 0.2037(4) 0.027(2) Uani 1 1 d .
C35 C 1.3165(8) 0.2239(7) 0.2320(4) 0.021(2) Uani 1 1 d .
H35 H 1.2329 0.2457 0.2267 0.025 Uiso 1 1 calc R
C36 C 1.5623(8) 0.1599(7) 0.2491(4) 0.0231(8) Uani 1 1 d .
H36 H 1.6456 0.1393 0.2545 0.028 Uiso 1 1 calc R
B1 B 1.3630(9) 0.2500(9) 0.1194(5) 0.0212(19) Uani 1 1 d .
C11 C 1.1899(8) 0.5334(7) 0.1669(4) 0.0231(8) Uani 1 1 d .
H11 H 1.1141 0.5263 0.1804 0.028 Uiso 1 1 calc R
C37 C 1.3491(7) 0.1967(7) 0.2875(4) 0.013(2) Uani 1 1 d .
C22 C 1.2662(7) 0.3721(7) 0.3653(4) 0.014(2) Uani 1 1 d .
C23 C 1.1708(8) 0.4570(7) 0.3383(4) 0.017(2) Uani 1 1 d .
H23 H 1.0962 0.4502 0.3367 0.020 Uiso 1 1 calc R
C38 C 1.4734(8) 0.1641(7) 0.2972(4) 0.027(2) Uani 1 1 d .
H38 H 1.4959 0.1458 0.3349 0.033 Uiso 1 1 calc R
C6 C 1.1413(8) 0.1375(7) 0.0854(4) 0.019(2) Uani 1 1 d .
C24 C 1.2941(8) 0.5650(7) 0.3134(4) 0.018(2) Uani 1 1 d .
H24 H 1.3022 0.6286 0.2974 0.021 Uiso 1 1 calc R
C32 C 0.8565(8) 0.2104(7) 0.4558(4) 0.024(2) Uani 1 1 d .
H32 H 0.7820 0.2251 0.4809 0.029 Uiso 1 1 calc R
C12 C 1.3226(8) 0.6253(7) 0.1623(4) 0.018(2) Uani 1 1 d .
H12 H 1.3370 0.6816 0.1715 0.022 Uiso 1 1 calc R
C13 C 1.4163(7) 0.5509(7) 0.1280(3) 0.016(2) Uani 1 1 d .
H13 H 1.4928 0.5571 0.1155 0.019 Uiso 1 1 calc R
C25 C 1.3766(8) 0.3881(7) 0.3640(4) 0.023(2) Uani 1 1 d .
H25 H 1.4426 0.3340 0.3815 0.027 Uiso 1 1 calc R
C48 C 1.4400(8) 0.2591(7) 0.0161(4) 0.028(2) Uani 1 1 d .
H48A H 1.4104 0.2071 0.0101 0.042 Uiso 1 1 calc R
H48B H 1.5167 0.2506 -0.0091 0.042 Uiso 1 1 calc R
H48C H 1.3781 0.3294 0.0073 0.042 Uiso 1 1 calc R
C17 C 0.6443(9) 0.8302(8) 0.2406(4) 0.033(3) Uani 1 1 d .
H17 H 0.5708 0.8692 0.2236 0.039 Uiso 1 1 calc R
C18 C 0.6296(8) 0.7953(8) 0.2994(4) 0.025(2) Uani 1 1 d .
C19 C 0.7395(8) 0.7412(7) 0.3245(4) 0.024(2) Uani 1 1 d .
H19 H 0.7359 0.7160 0.3640 0.028 Uiso 1 1 calc R
C63 C 1.3329(9) 0.2153(8) 0.4830(4) 0.032(3) Uani 1 1 d .
H63A H 1.3295 0.2867 0.4784 0.048 Uiso 1 1 calc R
H63B H 1.4091 0.1668 0.4982 0.048 Uiso 1 1 calc R
H63C H 1.2623 0.2111 0.5096 0.048 Uiso 1 1 calc R
C26 C 1.3919(7) 0.4795(7) 0.3381(4) 0.019(2) Uani 1 1 d .
H26 H 1.4685 0.4846 0.3370 0.023 Uiso 1 1 calc R
C39 C 1.5291(7) 0.1857(7) 0.1932(4) 0.021(2) Uani 1 1 d .
H39 H 1.5910 0.1801 0.1615 0.025 Uiso 1 1 calc R
C55 C 0.8538(9) 0.4725(8) 0.4495(5) 0.043(3) Uani 1 1 d .
H55A H 0.8191 0.5329 0.4714 0.064 Uiso 1 1 calc R
H55B H 0.7987 0.4813 0.4217 0.064 Uiso 1 1 calc R
H55C H 0.9343 0.4672 0.4292 0.064 Uiso 1 1 calc R
C44 C 0.7415(7) 0.4352(7) 0.0315(4) 0.025(2) Uani 1 1 d .
H44A H 0.7282 0.4573 0.0696 0.037 Uiso 1 1 calc R
H44B H 0.6620 0.4517 0.0187 0.037 Uiso 1 1 calc R
H44C H 0.7860 0.4722 0.0045 0.037 Uiso 1 1 calc R
C43 C 1.2448(9) -0.0056(7) 0.1633(4) 0.034(3) Uani 1 1 d .
H43A H 1.2951 0.0309 0.1689 0.051 Uiso 1 1 calc R
H43B H 1.2887 -0.0810 0.1726 0.051 Uiso 1 1 calc R
H43C H 1.1668 0.0186 0.1884 0.051 Uiso 1 1 calc R
C41 C 1.3424(8) -0.0155(8) 0.0583(4) 0.036(3) Uani 1 1 d .
H41A H 1.3266 -0.0126 0.0191 0.054 Uiso 1 1 calc R
H41B H 1.3957 -0.0871 0.0715 0.054 Uiso 1 1 calc R
H41C H 1.3830 0.0317 0.0590 0.054 Uiso 1 1 calc R
C45 C 0.8391(9) 0.2786(8) -0.0264(4) 0.039(3) Uani 1 1 d .
H45A H 0.8838 0.3150 -0.0538 0.058 Uiso 1 1 calc R
H45B H 0.7595 0.2950 -0.0390 0.058 Uiso 1 1 calc R
H45C H 0.8871 0.2031 -0.0245 0.058 Uiso 1 1 calc R
C47 C 0.7453(8) 0.2582(8) 0.0785(4) 0.032(3) Uani 1 1 d .
H47A H 0.7918 0.1825 0.0807 0.048 Uiso 1 1 calc R
H47B H 0.6652 0.2757 0.0662 0.048 Uiso 1 1 calc R
H47C H 0.7334 0.2814 0.1162 0.048 Uiso 1 1 calc R
B2 B 1.1012(9) 0.6997(8) 0.2240(5) 0.019(3) Uani 1 1 d .
C56 C 0.7395(9) 0.3845(8) 0.5244(5) 0.044(3) Uani 1 1 d .
H56A H 0.7090 0.4446 0.5463 0.067 Uiso 1 1 calc R
H56B H 0.7461 0.3213 0.5507 0.067 Uiso 1 1 calc R
H56C H 0.6823 0.3961 0.4971 0.067 Uiso 1 1 calc R
C49 C 0.7594(9) 0.8492(9) 0.1383(4) 0.041(3) Uani 1 1 d .
C57 C 0.9573(9) 0.3565(9) 0.5348(4) 0.042(3) Uani 1 1 d .
H57A H 1.0333 0.3614 0.5141 0.062 Uiso 1 1 calc R
H57B H 0.9764 0.2879 0.5572 0.062 Uiso 1 1 calc R
H57C H 0.9179 0.4113 0.5605 0.062 Uiso 1 1 calc R
C60 C 0.8059(10) 0.0086(9) 0.4928(4) 0.044(3) Uani 1 1 d .
H60A H 0.7599 -0.0361 0.4969 0.066 Uiso 1 1 calc R
H60B H 0.7647 0.0626 0.5189 0.066 Uiso 1 1 calc R
H60C H 0.8894 -0.0339 0.5022 0.066 Uiso 1 1 calc R
B3 B 1.2437(9) 0.2648(9) 0.3908(5) 0.0212(19) Uani 1 1 d .
C54 C 1.0540(9) 0.8613(8) 0.2661(4) 0.033(3) Uani 1 1 d .
H54A H 0.9754 0.8963 0.2504 0.050 Uiso 1 1 calc R
H54B H 1.0896 0.9124 0.2663 0.050 Uiso 1 1 calc R
H54C H 1.0407 0.8297 0.3053 0.050 Uiso 1 1 calc R
C53 C 0.5011(9) 0.8137(8) 0.3351(5) 0.036(3) Uani 1 1 d .
C58 C 0.8687(9) 0.3709(9) 0.4912(4) 0.034(3) Uani 1 1 d .
C61 C 0.6766(8) 0.1364(9) 0.4184(5) 0.046(3) Uani 1 1 d .
H61A H 0.6779 0.1767 0.3806 0.069 Uiso 1 1 calc R
H61B H 0.6398 0.1843 0.4479 0.069 Uiso 1 1 calc R
H61C H 0.6279 0.0947 0.4197 0.069 Uiso 1 1 calc R
C50 C 0.8280(9) 0.9218(9) 0.1205(5) 0.052(3) Uani 1 1 d .
H50A H 0.7886 0.9823 0.1423 0.078 Uiso 1 1 calc R
H50B H 0.8261 0.9456 0.0795 0.078 Uiso 1 1 calc R
H50C H 0.9135 0.8841 0.1283 0.078 Uiso 1 1 calc R
C62 C 0.8614(10) -0.0236(9) 0.3896(5) 0.053(3) Uani 1 1 d .
H62A H 0.8559 0.0084 0.3499 0.079 Uiso 1 1 calc R
H62B H 0.8129 -0.0668 0.3988 0.079 Uiso 1 1 calc R
H62C H 0.9475 -0.0674 0.3946 0.079 Uiso 1 1 calc R
C51 C 0.8281(9) 0.7488(10) 0.1055(4) 0.052(4) Uani 1 1 d .
H51A H 0.9093 0.7089 0.1182 0.078 Uiso 1 1 calc R
H51B H 0.8374 0.7702 0.0642 0.078 Uiso 1 1 calc R
H51C H 0.7801 0.7052 0.1138 0.078 Uiso 1 1 calc R
C42 C 1.1486(10) -0.0493(8) 0.0911(6) 0.056(4) Uani 1 1 d .
H42A H 1.0742 -0.0336 0.1188 0.084 Uiso 1 1 calc R
H42B H 1.2016 -0.1235 0.0977 0.084 Uiso 1 1 calc R
H42C H 1.1259 -0.0333 0.0522 0.084 Uiso 1 1 calc R
C52 C 0.6291(9) 0.9051(10) 0.1194(5) 0.058(4) Uani 1 1 d .
H52A H 0.5865 0.8573 0.1285 0.087 Uiso 1 1 calc R
H52B H 0.6358 0.9265 0.0781 0.087 Uiso 1 1 calc R
H52C H 0.5827 0.9670 0.1398 0.087 Uiso 1 1 calc R
C71 C 0.5032(12) 0.7307(12) 0.3815(8) 0.159(11) Uani 1 1 d .
H71A H 0.4260 0.7539 0.4072 0.239 Uiso 1 1 calc R
H71B H 0.5721 0.7143 0.4029 0.239 Uiso 1 1 calc R
H71C H 0.5129 0.6681 0.3654 0.239 Uiso 1 1 calc R
C72 C 0.4755(8) 0.9059(7) 0.3738(4) 0.0231(8) Uani 1 1 d .
H72A H 0.3925 0.9261 0.3946 0.035 Uiso 1 1 calc R
H72B H 0.4829 0.9666 0.3489 0.035 Uiso 1 1 calc R
H72C H 0.5357 0.8808 0.4012 0.035 Uiso 1 1 calc R
C73 C 0.4037(13) 0.852(3) 0.3019(8) 0.31(2) Uani 1 1 d .
H73A H 0.3269 0.8891 0.3254 0.463 Uiso 1 1 calc R
H73B H 0.3976 0.7935 0.2877 0.463 Uiso 1 1 calc R
H73C H 0.4187 0.9000 0.2694 0.463 Uiso 1 1 calc R
C83 C 0.8992(14) 0.2233(13) 0.2320(7) 0.115(6) Uiso 1 1 d D
H83A H 0.9578 0.2335 0.1997 0.173 Uiso 1 1 calc R
H83B H 0.8617 0.1796 0.2221 0.173 Uiso 1 1 calc R
H83C H 0.9422 0.1888 0.2657 0.173 Uiso 1 1 calc R
C81 C 0.8054(17) 0.4220(11) 0.2405(17) 0.37(2) Uiso 1 1 d D
O7 O 0.8960(18) 0.4293(17) 0.2526(12) 0.334(13) Uiso 1 1 d D
O8 O 0.8023(18) 0.3259(11) 0.2448(11) 0.342(13) Uiso 1 1 d D
C82 C 0.6950(17) 0.5240(12) 0.2283(12) 0.248(14) Uiso 1 1 d D
H82A H 0.6682 0.5633 0.2616 0.372 Uiso 1 1 calc R
H82B H 0.6276 0.5081 0.2207 0.372 Uiso 1 1 calc R
H82C H 0.7186 0.5660 0.1948 0.372 Uiso 1 1 calc R

loop_
_atom_site_aniso_label
_atom_site_aniso_U_11
_atom_site_aniso_U_22
_atom_site_aniso_U_33
_atom_site_aniso_U_23
_atom_site_aniso_U_13
_atom_site_aniso_U_12
O1 0.016(3) 0.016(4) 0.024(4) -0.002(3) -0.008(3) -0.006(3)
O2 0.017(3) 0.027(4) 0.018(4) 0.000(3) 0.001(3) -0.008(3)
O3 0.018(3) 0.016(4) 0.020(4) 0.001(3) -0.004(3) -0.003(3)
O5 0.025(4) 0.022(4) 0.027(4) -0.013(3) 0.009(3) -0.009(3)
O4 0.013(3) 0.023(4) 0.009(3) -0.006(3) 0.001(3) -0.001(3)
N2 0.017(4) 0.016(5) 0.021(4) -0.001(4) 0.000(4) -0.004(4)
N3 0.015(4) 0.011(4) 0.013(4) -0.002(3) -0.004(3) 0.001(4)
O6 0.022(3) 0.025(4) 0.017(4) 0.000(3) -0.009(3) -0.004(3)
N1 0.012(4) 0.023(5) 0.014(4) -0.013(4) 0.010(3) -0.008(4)
C1 0.0171(17) 0.030(2) 0.0161(18) -0.0006(15) -0.0040(13) -0.0035(16)
C8 0.0171(17) 0.030(2) 0.0161(18) -0.0006(15) -0.0040(13) -0.0035(16)
C2 0.012(5) 0.016(6) 0.025(6) 0.004(4) -0.008(4) 0.000(5)
C27 0.017(5) 0.027(6) 0.009(5) -0.002(4) -0.001(4) -0.006(5)
C14 0.011(5) 0.024(6) 0.020(6) -0.001(4) -0.007(4) -0.005(5)
C3 0.026(5) 0.024(6) 0.015(5) -0.001(5) -0.005(4) -0.013(5)
C9 0.015(5) 0.010(5) 0.018(5) -0.001(4) -0.008(4) -0.004(4)
C10 0.006(4) 0.017(6) 0.018(5) -0.009(4) 0.004(4) 0.004(4)
C28 0.015(5) 0.006(5) 0.017(5) 0.000(4) -0.001(4) 0.003(4)
C34 0.0171(17) 0.030(2) 0.0161(18) -0.0006(15) -0.0040(13) -0.0035(16)
C7 0.021(5) 0.026(6) 0.019(5) -0.013(5) 0.007(4) -0.014(5)
C4 0.023(5) 0.036(7) 0.017(5) -0.005(5) -0.004(4) -0.020(6)
C29 0.0171(17) 0.030(2) 0.0161(18) -0.0006(15) -0.0040(13) -0.0035(16)
C15 0.021(6) 0.003(5) 0.030(6) -0.002(4) 0.002(5) -0.004(5)
C40 0.028(6) 0.016(6) 0.025(6) -0.006(5) -0.014(5) 0.002(5)
C5 0.0171(17) 0.030(2) 0.0161(18) -0.0006(15) -0.0040(13) -0.0035(16)
C30 0.039(6) 0.017(6) 0.023(6) -0.002(5) 0.001(5) -0.008(5)
C20 0.024(6) 0.022(6) 0.026(6) -0.009(5) 0.007(5) -0.008(5)
C21 0.010(5) 0.011(5) 0.014(5) -0.004(4) -0.002(4) 0.003(4)
C59 0.016(5) 0.021(6) 0.024(6) -0.006(5) -0.011(4) -0.008(5)
C46 0.011(5) 0.015(6) 0.030(6) -0.010(5) 0.003(4) -0.001(5)
C31 0.024(5) 0.025(6) 0.023(6) -0.011(5) 0.007(4) -0.010(5)
C33 0.0171(17) 0.030(2) 0.0161(18) -0.0006(15) -0.0040(13) -0.0035(16)
C16 0.015(5) 0.014(6) 0.040(7) 0.001(5) 0.000(5) 0.003(5)
C35 0.019(5) 0.017(6) 0.029(6) -0.010(5) 0.003(4) -0.008(5)
C36 0.0171(17) 0.030(2) 0.0161(18) -0.0006(15) -0.0040(13) -0.0035(16)
B1 0.009(4) 0.024(5) 0.028(5) -0.005(4) -0.009(3) -0.001(4)
C11 0.0171(17) 0.030(2) 0.0161(18) -0.0006(15) -0.0040(13) -0.0035(16)
C37 0.007(4) 0.016(5) 0.010(5) -0.007(4) 0.000(4) 0.005(4)
C22 0.007(4) 0.017(5) 0.011(5) -0.009(4) -0.005(4) 0.007(4)
C23 0.010(5) 0.023(6) 0.016(5) -0.005(4) 0.001(4) -0.005(5)
C38 0.023(5) 0.031(6) 0.022(6) 0.008(5) -0.012(4) -0.005(5)
C6 0.015(5) 0.008(5) 0.027(6) -0.004(4) -0.009(4) 0.005(4)
C24 0.021(5) 0.019(6) 0.014(5) -0.002(4) -0.006(4) -0.007(5)
C32 0.017(5) 0.033(6) 0.016(5) 0.002(5) -0.002(4) -0.005(5)
C12 0.023(5) 0.020(6) 0.020(5) -0.003(4) -0.014(4) -0.011(5)
C13 0.011(5) 0.019(6) 0.017(5) -0.011(4) 0.000(4) -0.003(5)
C25 0.022(5) 0.018(6) 0.022(6) 0.000(5) -0.005(4) -0.002(5)
C48 0.025(5) 0.016(6) 0.027(6) -0.010(5) 0.007(5) 0.005(5)
C17 0.026(6) 0.039(7) 0.031(7) 0.007(5) -0.008(5) -0.013(6)
C18 0.010(5) 0.030(6) 0.032(6) -0.012(5) 0.000(4) -0.003(5)
C19 0.020(5) 0.019(6) 0.025(6) -0.010(5) 0.004(4) -0.001(5)
C63 0.034(6) 0.032(7) 0.034(7) 0.003(5) -0.018(5) -0.013(6)
C26 0.007(5) 0.031(6) 0.020(5) -0.002(5) 0.000(4) -0.007(5)
C39 0.015(5) 0.039(6) 0.009(5) -0.008(5) 0.006(4) -0.013(5)
C55 0.028(6) 0.021(6) 0.071(8) -0.020(6) 0.017(6) -0.005(5)
C44 0.010(5) 0.034(7) 0.027(6) -0.002(5) -0.013(4) -0.002(5)
C43 0.039(6) 0.016(6) 0.044(7) -0.001(5) -0.011(5) -0.005(5)
C41 0.026(6) 0.027(7) 0.042(7) -0.012(5) -0.013(5) 0.010(5)
C45 0.027(6) 0.038(7) 0.055(8) -0.013(6) -0.020(5) -0.008(6)
C47 0.020(5) 0.037(7) 0.041(7) 0.003(5) -0.006(5) -0.015(5)
B2 0.017(6) 0.012(6) 0.031(7) -0.010(5) 0.004(5) -0.008(5)
C56 0.047(7) 0.037(7) 0.055(8) -0.033(6) 0.019(6) -0.023(6)
C49 0.020(6) 0.066(9) 0.031(7) 0.012(6) -0.016(5) -0.014(6)
C57 0.042(7) 0.049(8) 0.037(7) -0.022(6) 0.011(5) -0.022(6)
C60 0.066(8) 0.061(8) 0.025(6) -0.011(6) 0.001(6) -0.044(7)
B3 0.009(4) 0.024(5) 0.028(5) -0.005(4) -0.009(3) -0.001(4)
C54 0.039(6) 0.034(7) 0.041(7) -0.015(6) 0.004(5) -0.027(6)
C53 0.021(6) 0.030(7) 0.043(7) -0.009(6) 0.011(5) 0.000(5)
C58 0.040(6) 0.055(8) 0.024(6) -0.016(6) 0.014(5) -0.037(6)
C61 0.028(6) 0.049(8) 0.059(8) 0.003(6) -0.013(6) -0.013(6)
C50 0.036(7) 0.064(9) 0.043(8) 0.024(7) -0.027(6) -0.010(7)
C62 0.054(7) 0.070(9) 0.054(8) -0.029(7) 0.013(6) -0.044(7)
C51 0.024(6) 0.107(11) 0.027(6) -0.015(7) -0.013(5) -0.022(7)
C42 0.057(8) 0.019(7) 0.101(11) 0.000(7) -0.037(7) -0.016(6)
C52 0.022(6) 0.115(12) 0.032(7) 0.021(7) -0.021(5) -0.024(7)
C71 0.038(8) 0.091(13) 0.25(2) 0.101(14) 0.049(11) -0.006(9)
C72 0.0171(17) 0.030(2) 0.0161(18) -0.0006(15) -0.0040(13) -0.0035(16)
C73 0.030(9) 0.74(6) 0.069(13) 0.07(2) 0.005(9) -0.12(2)

loop_
_atom_type_symbol
_atom_type_description
_atom_type_scat_dispersion_real
_atom_type_scat_dispersion_imag
_atom_type_scat_source
C C 0.0033 0.0016 'International Tables Vol C Tables 4.2.6.8 and 6.1.1.4'
H H 0.0000 0.0000 'International Tables Vol C Tables 4.2.6.8 and 6.1.1.4'
B B 0.0013 0.0007 'International Tables Vol C Tables 4.2.6.8 and 6.1.1.4'
N N 0.0061 0.0033 'International Tables Vol C Tables 4.2.6.8 and 6.1.1.4'
O O 0.0106 0.0060 'International Tables Vol C Tables 4.2.6.8 and 6.1.1.4'

loop_
_geom_angle_atom_site_label_1
_geom_angle_atom_site_label_2
_geom_angle_atom_site_label_3
_geom_angle
C1 O1 B1 129.0(7)
C15 O2 B2 126.6(7)
C28 O3 B3 122.6(7)
C54 O5 B2 119.2(7)
C48 O4 B1 119.7(7)
C20 N2 C21 117.9(7)
C20 N2 B2 121.6(8)
C21 N2 B2 120.6(6)
C33 N3 C37 118.8(7)
C33 N3 B3 120.2(7)
C37 N3 B3 121.0(7)
C63 O6 B3 118.4(7)
C7 N1 C8 116.5(7)
C7 N1 B1 122.0(7)
C8 N1 B1 121.4(7)
O1 C1 C5 120.5(8)
O1 C1 C6 118.3(8)
C5 C1 C6 121.2(8)
C11 C8 C10 118.6(8)
C11 C8 N1 121.9(7)
C10 C8 N1 119.5(8)
C4 C2 C5 120.4(9)
C30 C27 C28 121.0(8)
C30 C27 C33 121.1(8)
C28 C27 C33 117.9(8)
C19 C14 C20 120.3(8)
C19 C14 C15 122.1(8)
C20 C14 C15 117.0(8)
C6 C3 C4 125.4(8)
C11 C9 C12 117.3(8)
C11 C9 B2 120.7(7)
C12 C9 B2 122.0(7)
C13 C10 C8 119.6(8)
O3 C28 C27 121.0(7)
O3 C28 C31 120.1(8)
C27 C28 C31 118.3(8)
C35 C34 C39 117.1(8)
C35 C34 B1 120.2(8)
C39 C34 B1 122.7(8)
N1 C7 C5 123.3(9)
C2 C4 C3 117.1(8)
C2 C4 C46 123.9(9)
C3 C4 C46 119.0(8)
C30 C29 C32 115.3(9)
C30 C29 C59 124.7(9)
C32 C29 C59 120.0(7)
O2 C15 C16 121.4(8)
O2 C15 C14 120.3(8)
C16 C15 C14 118.3(8)
C41 C40 C6 110.6(8)
C41 C40 C42 108.5(8)
C6 C40 C42 111.9(8)
C41 C40 C43 109.7(8)
C6 C40 C43 109.1(7)
C42 C40 C43 107.0(8)
C1 C5 C2 120.7(9)
C1 C5 C7 119.1(8)
C2 C5 C7 119.9(9)
C29 C30 C27 122.0(9)
N2 C20 C14 123.9(9)
C24 C21 C23 121.9(8)
C24 C21 N2 120.4(7)
C23 C21 N2 117.7(7)
C62 C59 C29 113.0(7)
C62 C59 C60 108.3(8)
C29 C59 C60 109.3(7)
C62 C59 C61 109.3(8)
C29 C59 C61 109.5(8)
C60 C59 C61 107.3(8)
C45 C46 C44 109.9(8)
C45 C46 C4 109.1(7)
C44 C46 C4 111.1(7)
C45 C46 C47 110.4(7)
C44 C46 C47 108.0(7)
C4 C46 C47 108.4(8)
C32 C31 C28 116.2(8)
C32 C31 C58 122.2(7)
C28 C31 C58 121.6(8)
N3 C33 C27 122.9(9)
C17 C16 C15 115.5(9)
C17 C16 C49 122.8(9)
C15 C16 C49 121.7(8)
C37 C35 C34 121.8(8)
C39 C36 C38 120.9(8)
O4 B1 O1 112.6(8)
O4 B1 C34 114.1(7)
O1 B1 C34 109.6(8)
O4 B1 N1 107.1(7)
O1 B1 N1 104.7(6)
C34 B1 N1 108.2(7)
C9 C11 C8 122.9(8)
C35 C37 C38 120.8(8)
C35 C37 N3 120.9(7)
C38 C37 N3 118.3(8)
C23 C22 C25 115.1(8)
C23 C22 B3 118.4(7)
C25 C22 B3 126.3(8)
C21 C23 C22 121.9(8)
C36 C38 C37 118.0(9)
C3 C6 C1 115.1(8)
C3 C6 C40 122.5(8)
C1 C6 C40 122.4(8)
C21 C24 C26 117.0(8)
C31 C32 C29 126.6(8)
C9 C12 C13 121.4(7)
C10 C13 C12 120.1(7)
C26 C25 C22 123.2(9)
C18 C17 C16 127.8(9)
C17 C18 C19 115.4(8)
C17 C18 C53 123.1(9)
C19 C18 C53 121.5(9)
C18 C19 C14 120.8(9)
C25 C26 C24 120.8(8)
C36 C39 C34 121.4(8)
O5 B2 O2 114.4(8)
O5 B2 C9 111.3(7)
O2 B2 C9 108.8(7)
O5 B2 N2 109.5(7)
O2 B2 N2 103.9(6)
C9 B2 N2 108.6(7)
C50 C49 C52 109.1(9)
C50 C49 C16 110.8(9)
C52 C49 C16 112.1(8)
C50 C49 C51 109.1(9)
C52 C49 C51 107.1(9)
C16 C49 C51 108.6(9)
O6 B3 O3 113.7(8)
O6 B3 N3 103.9(8)
O3 B3 N3 106.9(7)
O6 B3 C22 117.6(7)
O3 B3 C22 105.3(7)
N3 B3 C22 109.0(7)
C73 C53 C71 117.5(15)
C73 C53 C18 114.0(10)
C71 C53 C18 113.6(9)
C73 C53 C72 105.6(15)
C71 C53 C72 98.4(11)
C18 C53 C72 105.3(8)
C57 C58 C55 109.4(8)
C57 C58 C56 108.9(8)
C55 C58 C56 107.8(9)
C57 C58 C31 110.4(8)
C55 C58 C31 109.4(7)
C56 C58 C31 111.0(7)
O7 C81 O8 119.1(8)
O7 C81 C82 117.1(7)
O8 C81 C82 123.4(7)
C81 O8 C83 132(2)

loop_
_geom_bond_atom_site_label_1
_geom_bond_atom_site_label_2
_geom_bond_distance
O1 C1 1.342(10)
O1 B1 1.480(11)
O2 C15 1.333(9)
O2 B2 1.494(11)
O3 C28 1.332(9)
O3 B3 1.497(11)
O5 C54 1.394(10)
O5 B2 1.405(11)
O4 C48 1.395(10)
O4 B1 1.408(11)
N2 C20 1.301(10)
N2 C21 1.460(10)
N2 B2 1.626(12)
N3 C33 1.299(10)
N3 C37 1.444(10)
N3 B3 1.601(12)
O6 C63 1.413(10)
O6 B3 1.427(12)
N1 C7 1.296(10)
N1 C8 1.436(11)
N1 B1 1.656(13)
C1 C5 1.367(12)
C1 C6 1.422(12)
C8 C11 1.395(12)
C8 C10 1.399(11)
C2 C4 1.358(12)
C2 C5 1.429(11)
C27 C30 1.396(12)
C27 C28 1.404(11)
C27 C33 1.440(11)
C14 C19 1.383(11)
C14 C20 1.421(12)
C14 C15 1.423(12)
C3 C6 1.391(12)
C3 C4 1.409(12)
C9 C11 1.382(12)
C9 C12 1.390(10)
C9 B2 1.610(12)
C10 C13 1.385(11)
C28 C31 1.427(11)
C34 C35 1.387(11)
C34 C39 1.395(11)
C34 B1 1.591(13)
C7 C5 1.432(12)
C4 C46 1.538(12)
C29 C30 1.374(12)
C29 C32 1.395(12)
C29 C59 1.515(11)
C15 C16 1.415(12)
C40 C41 1.526(12)
C40 C6 1.527(12)
C40 C42 1.528(12)
C40 C43 1.554(12)
C21 C24 1.383(11)
C21 C23 1.385(11)
C59 C62 1.491(13)
C59 C60 1.538(12)
C59 C61 1.543(12)
C46 C45 1.527(12)
C46 C44 1.532(12)
C46 C47 1.544(11)
C31 C32 1.380(12)
C31 C58 1.551(12)
C16 C17 1.387(12)
C16 C49 1.520(13)
C35 C37 1.367(11)
C36 C39 1.377(11)
C36 C38 1.382(11)
C37 C38 1.395(11)
C22 C23 1.399(11)
C22 C25 1.401(11)
C22 B3 1.609(13)
C24 C26 1.395(11)
C12 C13 1.399(11)
C25 C26 1.371(12)
C17 C18 1.381(13)
C18 C19 1.383(12)
C18 C53 1.534(12)
C55 C58 1.529(13)
C56 C58 1.531(12)
C49 C50 1.496(14)
C49 C52 1.518(12)
C49 C51 1.549(15)
C57 C58 1.524(13)
C53 C73 1.373(18)
C53 C71 1.431(15)
C53 C72 1.590(13)
C83 O8 1.4503(11)
C81 O7 1.2003(11)
C81 O8 1.3303(11)
C81 C82 1.5003(11)

loop_
_geom_torsion_atom_site_label_1
_geom_torsion_atom_site_label_2
_geom_torsion_atom_site_label_3
_geom_torsion_atom_site_label_4
_geom_torsion
B1 O1 C1 C5 -5.2(13)
B1 O1 C1 C6 174.9(8)
C7 N1 C8 C11 45.3(12)
B1 N1 C8 C11 -132.9(8)
C7 N1 C8 C10 -135.6(8)
B1 N1 C8 C10 46.1(11)
C11 C8 C10 C13 -1.9(13)
N1 C8 C10 C13 179.0(8)
B3 O3 C28 C27 -20.2(12)
B3 O3 C28 C31 168.3(8)
C30 C27 C28 O3 178.7(8)
C33 C27 C28 O3 -4.1(13)
C30 C27 C28 C31 -9.7(13)
C33 C27 C28 C31 167.5(8)
C8 N1 C7 C5 -174.9(8)
B1 N1 C7 C5 3.3(12)
C5 C2 C4 C3 0.1(13)
C5 C2 C4 C46 179.5(8)
C6 C3 C4 C2 1.3(14)
C6 C3 C4 C46 -178.1(8)
B2 O2 C15 C16 167.0(8)
B2 O2 C15 C14 -15.2(12)
C19 C14 C15 O2 -177.2(8)
C20 C14 C15 O2 -6.1(12)
C19 C14 C15 C16 0.7(13)
C20 C14 C15 C16 171.8(8)
O1 C1 C5 C2 179.9(8)
C6 C1 C5 C2 -0.1(14)
O1 C1 C5 C7 -5.4(13)
C6 C1 C5 C7 174.6(8)
C4 C2 C5 C1 -0.7(13)
C4 C2 C5 C7 -175.3(8)
N1 C7 C5 C1 5.8(13)
N1 C7 C5 C2 -179.5(8)
C32 C29 C30 C27 1.6(13)
C59 C29 C30 C27 -177.4(8)
C28 C27 C30 C29 3.9(14)
C33 C27 C30 C29 -173.2(9)
C21 N2 C20 C14 -169.4(8)
B2 N2 C20 C14 10.3(13)
C19 C14 C20 N2 178.8(9)
C15 C14 C20 N2 7.5(13)
C20 N2 C21 C24 -136.2(8)
B2 N2 C21 C24 44.2(11)
C20 N2 C21 C23 44.6(11)
B2 N2 C21 C23 -135.1(8)
C30 C29 C59 C62 -2.0(13)
C32 C29 C59 C62 178.9(9)
C30 C29 C59 C60 118.6(10)
C32 C29 C59 C60 -60.5(11)
C30 C29 C59 C61 -124.1(10)
C32 C29 C59 C61 56.9(11)
C2 C4 C46 C45 115.5(10)
C3 C4 C46 C45 -65.1(11)
C2 C4 C46 C44 -5.8(12)
C3 C4 C46 C44 173.6(8)
C2 C4 C46 C47 -124.3(9)
C3 C4 C46 C47 55.1(10)
O3 C28 C31 C32 -178.8(8)
C27 C28 C31 C32 9.6(13)
O3 C28 C31 C58 1.7(13)
C27 C28 C31 C58 -170.0(8)
C37 N3 C33 C27 -171.4(8)
B3 N3 C33 C27 6.7(13)
C30 C27 C33 N3 -172.5(8)
C28 C27 C33 N3 10.3(13)
O2 C15 C16 C17 179.0(8)
C14 C15 C16 C17 1.1(13)
O2 C15 C16 C49 1.2(14)
C14 C15 C16 C49 -176.7(9)
C39 C34 C35 C37 0.7(14)
B1 C34 C35 C37 178.7(8)
C48 O4 B1 O1 47.9(11)
C48 O4 B1 C34 173.7(7)
C48 O4 B1 N1 -66.6(9)
C1 O1 B1 O4 -103.8(10)
C1 O1 B1 C34 128.1(8)
C1 O1 B1 N1 12.3(11)
C35 C34 B1 O4 178.5(8)
C39 C34 B1 O4 -3.6(14)
C35 C34 B1 O1 -54.2(11)
C39 C34 B1 O1 123.7(9)
C35 C34 B1 N1 59.4(10)
C39 C34 B1 N1 -122.7(9)
C7 N1 B1 O4 108.8(8)
C8 N1 B1 O4 -73.1(9)
C7 N1 B1 O1 -11.0(11)
C8 N1 B1 O1 167.1(7)
C7 N1 B1 C34 -127.7(8)
C8 N1 B1 C34 50.4(10)
C12 C9 C11 C8 -0.1(13)
B2 C9 C11 C8 180.0(8)
C10 C8 C11 C9 1.9(13)
N1 C8 C11 C9 -179.0(8)
C34 C35 C37 C38 0.3(14)
C34 C35 C37 N3 180.0(8)
C33 N3 C37 C35 50.2(11)
B3 N3 C37 C35 -127.9(9)
C33 N3 C37 C38 -130.2(9)
B3 N3 C37 C38 51.8(12)
C24 C21 C23 C22 1.7(13)
N2 C21 C23 C22 -179.1(7)
C25 C22 C23 C21 -2.0(12)
B3 C22 C23 C21 -178.2(8)
C39 C36 C38 C37 -0.8(14)
C35 C37 C38 C36 -0.3(14)
N3 C37 C38 C36 -179.9(8)
C4 C3 C6 C1 -2.0(13)
C4 C3 C6 C40 177.1(8)
O1 C1 C6 C3 -178.7(8)
C5 C1 C6 C3 1.4(13)
O1 C1 C6 C40 2.2(13)
C5 C1 C6 C40 -177.8(8)
C41 C40 C6 C3 117.0(10)
C42 C40 C6 C3 -4.1(13)
C43 C40 C6 C3 -122.3(9)
C41 C40 C6 C1 -63.9(11)
C42 C40 C6 C1 175.0(9)
C43 C40 C6 C1 56.8(11)
C23 C21 C24 C26 0.9(12)
N2 C21 C24 C26 -178.3(7)
C28 C31 C32 C29 -4.3(14)
C58 C31 C32 C29 175.3(9)
C30 C29 C32 C31 -1.3(14)
C59 C29 C32 C31 177.8(9)
C11 C9 C12 C13 -1.7(12)
B2 C9 C12 C13 178.2(8)
C8 C10 C13 C12 0.2(13)
C9 C12 C13 C10 1.7(13)
C23 C22 C25 C26 -0.3(12)
B3 C22 C25 C26 175.6(8)
C15 C16 C17 C18 -2.9(16)
C49 C16 C17 C18 174.9(10)
C16 C17 C18 C19 2.5(16)
C16 C17 C18 C53 -177.1(10)
C17 C18 C19 C14 -0.4(14)
C53 C18 C19 C14 179.2(9)
C20 C14 C19 C18 -171.9(8)
C15 C14 C19 C18 -1.1(14)
C22 C25 C26 C24 2.8(13)
C21 C24 C26 C25 -3.1(13)
C38 C36 C39 C34 1.9(15)
C35 C34 C39 C36 -1.8(14)
B1 C34 C39 C36 -179.7(9)
C54 O5 B2 O2 56.3(11)
C54 O5 B2 C9 -179.9(7)
C54 O5 B2 N2 -59.8(10)
C15 O2 B2 O5 -90.8(10)
C15 O2 B2 C9 144.1(8)
C15 O2 B2 N2 28.5(11)
C11 C9 B2 O5 -175.9(8)
C12 C9 B2 O5 4.2(12)
C11 C9 B2 O2 -49.0(11)
C12 C9 B2 O2 131.1(8)
C11 C9 B2 N2 63.5(10)
C12 C9 B2 N2 -116.4(8)
C20 N2 B2 O5 97.1(9)
C21 N2 B2 O5 -83.3(9)
C20 N2 B2 O2 -25.5(10)
C21 N2 B2 O2 154.1(7)
C20 N2 B2 C9 -141.2(8)
C21 N2 B2 C9 38.4(10)
C17 C16 C49 C50 123.6(10)
C15 C16 C49 C50 -58.8(13)
C17 C16 C49 C52 1.5(15)
C15 C16 C49 C52 179.1(10)
C17 C16 C49 C51 -116.6(10)
C15 C16 C49 C51 61.0(11)
C63 O6 B3 O3 -58.1(10)
C63 O6 B3 N3 -173.9(6)
C63 O6 B3 C22 65.6(10)
C28 O3 B3 O6 -80.9(10)
C28 O3 B3 N3 33.1(11)
C28 O3 B3 C22 149.0(7)
C33 N3 B3 O6 94.4(9)
C37 N3 B3 O6 -87.6(9)
C33 N3 B3 O3 -26.1(11)
C37 N3 B3 O3 151.9(7)
C33 N3 B3 C22 -139.5(8)
C37 N3 B3 C22 38.6(10)
C23 C22 B3 O6 -167.7(8)
C25 C22 B3 O6 16.5(13)
C23 C22 B3 O3 -39.9(10)
C25 C22 B3 O3 144.3(8)
C23 C22 B3 N3 74.5(9)
C25 C22 B3 N3 -101.3(9)
C17 C18 C53 C73 10(2)
C19 C18 C53 C73 -169.3(18)
C17 C18 C53 C71 148.4(14)
C19 C18 C53 C71 -31.1(16)
C17 C18 C53 C72 -105.1(11)
C19 C18 C53 C72 75.4(11)
C32 C31 C58 C57 120.2(9)
C28 C31 C58 C57 -60.2(11)
C32 C31 C58 C55 -119.4(9)
C28 C31 C58 C55 60.1(12)
C32 C31 C58 C56 -0.6(13)
C28 C31 C58 C56 179.0(9)
O7 C81 O8 C83 -38(6)
C82 C81 O8 C83 150(3)
